data_7237444
loop_
_publ_author_name
'Lv, Xiu-Liang'
'Xie, Lin-Hua'
'Wang, Bin'
'Zhao, Minjian'
'Cui, Yuanjing'
'Li, Jian-Rong'

_publ_section_title
;
 Flexible metal--organic frameworks for the wavelength-based luminescence
 sensing of aqueous pH
;
_journal_issue 39
_journal_name_full 'Journal of Materials Chemistry C'
_journal_page_first 10628
_journal_paper_doi 10.1039/C8TC03036G
_journal_volume 6
_journal_year 2018
_chemical_formula_sum 'C40 H21 N O24.5 Zr3'
_chemical_formula_weight 1181.24
_space_group_crystal_system orthorhombic
_space_group_IT_number 71
_space_group_name_Hall '-I 2 2'
_space_group_name_H-M_alt 'I m m m'
_atom_sites_solution_hydrogens geom
_audit_creation_method SHELXL-2014/7
_audit_update_record
;
2017-02-17 deposited with the CCDC.
2018-09-04 downloaded from the CCDC.
;
_cell_angle_alpha 90
_cell_angle_beta 90
_cell_angle_gamma 90
_cell_formula_units_Z 8
_cell_length_a 17.723(5)
_cell_length_b 32.705(3)
_cell_length_c 34.670(4)
_cell_measurement_reflns_used 975
_cell_measurement_temperature 100(2)
_cell_measurement_theta_max 63.5330
_cell_measurement_theta_min 3.8030
_cell_volume 20096(6)
_computing_cell_refinement
; 
'Sat Dec 19 00:02:26 2015' 
;
_computing_data_collection
; 
'Sat Dec 19 00:02:26 2015' 
;
_computing_data_reduction
; 
'Sat Dec 19 00:02:26 2015' 
;
_computing_structure_refinement 'SHELXL-2014/7 (Sheldrick, 2014)'
_diffrn_ambient_temperature 100(2)
_diffrn_detector_area_resol_mean 10.3376
_diffrn_measured_fraction_theta_full 0.999
_diffrn_measured_fraction_theta_max 0.999
_diffrn_measurement_device_type 'SuperNova, Dual, Cu at zero, AtlasS2'
_diffrn_measurement_method '\w scans'
_diffrn_radiation_type CuK\a
_diffrn_radiation_wavelength 1.54178
_diffrn_reflns_av_R_equivalents 0.3270
_diffrn_reflns_av_unetI/netI 0.2558
_diffrn_reflns_Laue_measured_fraction_full 0.999
_diffrn_reflns_Laue_measured_fraction_max 0.999
_diffrn_reflns_limit_h_max 19
_diffrn_reflns_limit_h_min -20
_diffrn_reflns_limit_k_max 32
_diffrn_reflns_limit_k_min -38
_diffrn_reflns_limit_l_max 39
_diffrn_reflns_limit_l_min -40
_diffrn_reflns_number 39298
_diffrn_reflns_point_group_measured_fraction_full 0.999
_diffrn_reflns_point_group_measured_fraction_max 0.999
_diffrn_reflns_theta_full 65.073
_diffrn_reflns_theta_max 65.073
_diffrn_reflns_theta_min 3.716
_diffrn_source 'sealed X-ray tube'
_exptl_absorpt_coefficient_mu 2.871
_exptl_absorpt_correction_T_max 1.00000
_exptl_absorpt_correction_T_min 0.71853
_exptl_absorpt_correction_type multi-scan
_exptl_absorpt_process_details
; 
'Sat Dec 19 00:02:26 2015' 
;
_exptl_crystal_colour colorless
_exptl_crystal_density_diffrn 0.781
_exptl_crystal_description
; 
'Sat Dec 19 00:02:26 2015' 
;
_exptl_crystal_F_000 4672
_exptl_crystal_size_max 0.190
_exptl_crystal_size_mid 0.180
_exptl_crystal_size_min 0.150
_refine_diff_density_max 1.274
_refine_diff_density_min -1.767
_refine_diff_density_rms 0.128
_refine_ls_extinction_coef 0.000009(3)
_refine_ls_extinction_expression Fc^*^=kFc[1+0.001xFc^2^\l^3^/sin(2\q)]^-1/4^
_refine_ls_extinction_method 'SHELXL-2014/7 (Sheldrick 2014'
_refine_ls_goodness_of_fit_ref 1.019
_refine_ls_hydrogen_treatment constr
_refine_ls_matrix_type full
_refine_ls_number_parameters 320
_refine_ls_number_reflns 9189
_refine_ls_number_restraints 310
_refine_ls_restrained_S_all 1.009
_refine_ls_R_factor_all 0.2921
_refine_ls_R_factor_gt 0.1339
_refine_ls_shift/su_max 0.000
_refine_ls_shift/su_mean 0.000
_refine_ls_structure_factor_coef Fsqd
_refine_ls_weighting_details 'w=1/[\s^2^(Fo^2^)+(0.0500P)^2^+200.0000P] where P=(Fo^2^+2Fc^2^)/3'
_refine_ls_weighting_scheme calc
_refine_ls_wR_factor_gt 0.2853
_refine_ls_wR_factor_ref 0.3539
_reflns_Friedel_coverage 0.000
_reflns_number_gt 2142
_reflns_number_total 9189
_reflns_threshold_expression 'I > 2\s(I)'
_cod_data_source_file c8tc03036g4.cif
_cod_data_source_block shelx
_cod_original_formula_sum 'C40 H21 N O24.50 Zr3'
_cod_database_code 7237444
_shelx_shelxl_version_number 2014/7
_shelx_space_group_comment
; 
The symmetry employed for this shelxl refinement is uniquely defined 
by the following loop, which should always be used as a source of 
symmetry information in preference to the above space-group names. 
They are only intended as comments. 
;
_shelx_estimated_absorpt_t_min 0.611
_shelx_estimated_absorpt_t_max 0.673

loop_
_space_group_symop_operation_xyz
'x, y, z'
'-x, -y, z'
'-x, y, -z'
'x, -y, -z'
'x+1/2, y+1/2, z+1/2'
'-x+1/2, -y+1/2, z+1/2'
'-x+1/2, y+1/2, -z+1/2'
'x+1/2, -y+1/2, -z+1/2'
'-x, -y, -z'
'x, y, -z'
'x, -y, z'
'-x, y, z'
'-x+1/2, -y+1/2, -z+1/2'
'x+1/2, y+1/2, -z+1/2'
'x+1/2, -y+1/2, z+1/2'
'-x+1/2, y+1/2, z+1/2'

loop_
_atom_site_label
_atom_site_type_symbol
_atom_site_fract_x
_atom_site_fract_y
_atom_site_fract_z
_atom_site_U_iso_or_equiv
_atom_site_adp_type
_atom_site_occupancy
_atom_site_site_symmetry_order
_atom_site_calc_flag
_atom_site_refinement_flags_posn
_atom_site_refinement_flags_adp
_atom_site_refinement_flags_occupancy
_atom_site_disorder_assembly
_atom_site_disorder_group
C1 C 0.1210(14) 0.1545(5) 0.5934(4) 0.108(6) Uani 1 1 d . U . . .
C2 C 0.1507(12) 0.1303(4) 0.6270(4) 0.109(6) Uani 1 1 d D U . . .
C3 C 0.2075(11) 0.1012(5) 0.6221(4) 0.114(6) Uani 1 1 d D U . . .
H3 H 0.2285 0.0963 0.5974 0.136 Uiso 1 1 calc R U . . .
C4 C 0.2330(11) 0.0794(4) 0.6545(4) 0.114(6) Uani 1 1 d D U . . .
H4 H 0.2672 0.0572 0.6516 0.137 Uiso 1 1 calc R U . . .
C5 C 0.2062(13) 0.0913(5) 0.6925(4) 0.124(6) Uani 1 1 d D U . . .
C6 C 0.1532(12) 0.1226(5) 0.6958(4) 0.138(7) Uani 1 1 d D U . . .
H6 H 0.1373 0.1311 0.7207 0.165 Uiso 1 1 calc R U . . .
C7 C 0.1236(12) 0.1413(4) 0.6637(4) 0.130(7) Uani 1 1 d D U . . .
H7 H 0.0853 0.1615 0.6663 0.156 Uiso 1 1 calc R U . . .
C8 C 0.2427(14) 0.0752(4) 0.7284(4) 0.128(6) Uani 1 1 d D U . . .
C9 C 0.2525(15) 0.0336(4) 0.7359(4) 0.138(7) Uani 1 1 d D U . . .
C10 C 0.2806(14) 0.0203(4) 0.7721(4) 0.138(7) Uani 1 1 d D U . . .
C11 C 0.3063(14) 0.0499(5) 0.7999(4) 0.157(8) Uani 1 1 d D U . . .
H11 H 0.3299 0.0416 0.8232 0.188 Uiso 1 1 calc R U . . .
C12 C 0.2955(16) 0.0909(4) 0.7916(4) 0.160(7) Uani 1 1 d D U . . .
C13 C 0.2651(13) 0.1027(4) 0.7568(4) 0.139(8) Uani 1 1 d D U . . .
H13 H 0.2591 0.1311 0.7519 0.166 Uiso 1 1 calc R U . . .
C14 C 0.3157(16) 0.1221(5) 0.8219(4) 0.167(7) Uani 1 1 d D U . . .
C15 C 0.2929(14) 0.1153(5) 0.8597(4) 0.169(8) Uani 1 1 d D U . . .
H15 H 0.2610 0.0930 0.8662 0.202 Uiso 1 1 calc R U . . .
C16 C 0.3195(15) 0.1430(5) 0.8881(4) 0.179(9) Uani 1 1 d D U . . .
H16 H 0.3077 0.1382 0.9145 0.215 Uiso 1 1 calc R U . . .
C17 C 0.3630(16) 0.1777(5) 0.8782(4) 0.171(8) Uani 1 1 d D U . . .
C18 C 0.3741(16) 0.1861(5) 0.8390(4) 0.185(9) Uani 1 1 d D U . . .
H18 H 0.3977 0.2109 0.8313 0.221 Uiso 1 1 calc R U . . .
C19 C 0.3505(15) 0.1582(5) 0.8112(4) 0.175(8) Uani 1 1 d D U . . .
H19 H 0.3585 0.1640 0.7847 0.210 Uiso 1 1 calc R U . . .
C20 C 0.3847(16) 0.2093(5) 0.9065(4) 0.135(7) Uani 1 1 d . U . . .
N1 N 0.2301(16) 0.0000 0.7134(5) 0.138(9) Uani 1 2 d S TU P . .
H1 H 0.2075 0.0000 0.6907 0.166 Uiso 1 2 calc R U P . .
O5 O 0.0000 0.1674(5) 0.5333(4) 0.113(4) Uani 1 2 d S TU P . .
O9 O -0.2213(12) 0.2760(5) 0.5000 0.124(4) Uani 1 2 d S TU P . .
O7 O 0.0000 0.2732(5) 0.5325(5) 0.126(4) Uani 1 2 d S TU P . .
O8 O -0.0886(13) 0.3432(4) 0.5000 0.144(7) Uani 1 2 d S TU P . .
O1 O 0.0732(8) 0.1819(3) 0.6018(2) 0.105(4) Uani 1 1 d . U . . .
O2 O 0.1415(8) 0.1438(3) 0.5596(3) 0.106(5) Uani 1 1 d . U . . .
O3 O 0.4278(9) 0.2375(3) 0.8982(3) 0.122(5) Uani 1 1 d . U . . .
O4 O 0.3583(10) 0.2020(3) 0.9414(3) 0.146(6) Uani 1 1 d . U . . .
O11 O -0.0901(11) 0.0989(4) 0.5000 0.100(5) Uani 1 2 d S TU P . .
O6 O -0.1016(8) 0.2217(3) 0.5354(3) 0.111(3) Uani 1 1 d . U . . .
O10 O -0.2273(12) 0.1689(4) 0.5000 0.109(4) Uani 1 2 d S TU P . .
Zr01 Zr -0.10044(19) 0.16695(6) 0.5000 0.0993(11) Uani 1 2 d S TU P . .
Zr02 Zr 0.0000 0.22205(6) 0.57012(5) 0.1032(11) Uani 1 2 d S TU P . .
Zr03 Zr -0.10000(19) 0.27587(6) 0.5000 0.1054(12) Uani 1 2 d S TU P . .
O1W O 0.0000 0.3323 0.4303 0.094(11) Uiso 0.5 2 d S U P A 1
O2W O -0.235(2) 0.2203(11) 0.5826(12) 0.205(15) Uiso 0.5 1 d . U P B 1
O3W O 0.0000 0.1129 0.5708 0.28(3) Uiso 0.5 2 d S U P C 1
O4W O 0.1152(11) 0.0000 0.6566(6) 0.141(8) Uiso 1 2 d S . P . .
O5W O 0.0000 0.0749(11) 0.5780(11) 0.119(13) Uiso 0.5 2 d S U P D 2
O6W O 0.0000 0.0608(8) 0.6562(8) 0.224(13) Uiso 1 2 d S . P . .
O7W O -0.3249(16) 0.2882(8) 0.5591(8) 0.132(10) Uiso 0.5 1 d . . P . .
O8W O -0.3242(17) 0.1713(8) 0.5582(8) 0.146(11) Uiso 0.5 1 d . . P . .
O9W O 0.153(3) 0.0000 0.5792(14) 0.18(2) Uiso 0.5 2 d S . P . .
O10W O 0.0000 0.3823(12) 0.4403(12) 0.144(15) Uiso 0.5 2 d S U P E 2
O11W O -0.2352(18) 0.2254(9) 0.6252(10) 0.163(12) Uiso 0.5 1 d . U P F 2

loop_
_atom_site_aniso_label
_atom_site_aniso_U_11
_atom_site_aniso_U_22
_atom_site_aniso_U_33
_atom_site_aniso_U_23
_atom_site_aniso_U_13
_atom_site_aniso_U_12
C1 0.242(17) 0.053(9) 0.030(5) 0.005(6) 0.001(9) 0.012(9)
C2 0.247(18) 0.040(8) 0.039(5) -0.012(6) -0.029(10) 0.012(9)
C3 0.226(19) 0.079(11) 0.036(6) -0.003(7) -0.012(10) 0.017(10)
C4 0.238(19) 0.054(9) 0.052(7) 0.005(7) -0.013(11) 0.011(10)
C5 0.273(19) 0.062(9) 0.036(6) 0.006(7) -0.020(9) 0.023(10)
C6 0.30(2) 0.079(11) 0.036(6) -0.004(8) -0.014(11) 0.045(12)
C7 0.29(2) 0.058(10) 0.041(6) 0.011(7) -0.003(11) 0.041(11)
C8 0.305(19) 0.033(6) 0.047(7) 0.004(6) -0.036(10) 0.009(11)
C9 0.33(2) 0.044(6) 0.045(8) 0.005(6) -0.040(11) -0.002(12)
C10 0.33(2) 0.041(7) 0.044(7) 0.003(6) -0.033(11) 0.026(12)
C11 0.35(2) 0.071(8) 0.049(9) -0.002(7) -0.054(13) 0.024(15)
C12 0.37(2) 0.053(7) 0.060(8) -0.013(7) -0.061(12) 0.002(13)
C13 0.32(2) 0.053(8) 0.046(8) -0.006(6) -0.038(11) 0.019(13)
C14 0.39(2) 0.062(8) 0.052(7) -0.003(7) -0.043(12) -0.049(12)
C15 0.37(3) 0.068(11) 0.066(8) -0.023(8) -0.018(14) -0.067(13)
C16 0.41(3) 0.065(11) 0.060(8) -0.011(8) -0.017(15) -0.085(13)
C17 0.38(2) 0.082(11) 0.046(6) -0.015(7) -0.012(14) -0.088(12)
C18 0.42(3) 0.085(12) 0.047(7) -0.014(8) -0.006(15) -0.081(14)
C19 0.41(3) 0.074(11) 0.045(7) -0.013(8) -0.010(14) -0.054(14)
C20 0.31(2) 0.055(9) 0.042(6) 0.006(7) -0.036(11) -0.052(11)
N1 0.34(3) 0.026(7) 0.046(9) 0.000 -0.031(14) 0.000
O5 0.185(9) 0.081(6) 0.074(9) -0.041(7) 0.000 0.000
O9 0.217(8) 0.087(10) 0.069(10) 0.000 0.000 0.037(8)
O7 0.204(9) 0.078(7) 0.097(12) 0.032(7) 0.000 0.000
O8 0.29(2) 0.043(5) 0.096(12) 0.000 0.000 0.021(8)
O1 0.237(12) 0.047(6) 0.031(4) -0.009(4) -0.008(5) 0.020(6)
O2 0.236(15) 0.042(6) 0.040(5) 0.010(4) 0.018(8) 0.015(8)
O3 0.272(17) 0.045(6) 0.049(6) 0.002(5) -0.033(8) -0.030(7)
O4 0.311(19) 0.072(7) 0.054(6) -0.020(6) -0.005(9) -0.048(10)
O11 0.213(16) 0.047(5) 0.039(7) 0.000 0.000 -0.004(7)
O6 0.230(9) 0.049(4) 0.055(6) 0.000(4) -0.030(7) 0.010(5)
O10 0.203(7) 0.063(9) 0.063(9) 0.000 0.000 0.003(7)
Zr01 0.213(3) 0.0515(12) 0.0337(9) 0.000 0.000 0.0023(18)
Zr02 0.227(3) 0.0499(11) 0.0325(8) -0.0017(9) 0.000 0.000
Zr03 0.226(4) 0.0514(11) 0.0385(9) 0.000 0.000 0.008(2)

loop_
_atom_type_symbol
_atom_type_description
_atom_type_scat_dispersion_real
_atom_type_scat_dispersion_imag
_atom_type_scat_source
C C 0.0181 0.0091 'International Tables Vol C Tables 4.2.6.8 and 6.1.1.4'
H H 0.0000 0.0000 'International Tables Vol C Tables 4.2.6.8 and 6.1.1.4'
N N 0.0311 0.0180 'International Tables Vol C Tables 4.2.6.8 and 6.1.1.4'
O O 0.0492 0.0322 'International Tables Vol C Tables 4.2.6.8 and 6.1.1.4'
Zr Zr -0.1862 2.2449 'International Tables Vol C Tables 4.2.6.8 and 6.1.1.4'

loop_
_geom_angle_atom_site_label_1
_geom_angle_atom_site_label_2
_geom_angle_atom_site_label_3
_geom_angle
_geom_angle_site_symmetry_1
_geom_angle_site_symmetry_3
O2 C1 O1 126.5(16) . .
O2 C1 C2 117.8(17) . .
O1 C1 C2 115.4(13) . .
C3 C2 C7 122.1(13) . .
C3 C2 C1 121.2(14) . .
C7 C2 C1 116.4(15) . .
C2 C3 C4 118.8(13) . .
C2 C3 H3 120.6 . .
C4 C3 H3 120.6 . .
C3 C4 C5 118.8(13) . .
C3 C4 H4 120.6 . .
C5 C4 H4 120.6 . .
C6 C5 C4 119.5(13) . .
C6 C5 C8 118.7(14) . .
C4 C5 C8 121.2(17) . .
C7 C6 C5 121.2(14) . .
C7 C6 H6 119.4 . .
C5 C6 H6 119.4 . .
C6 C7 C2 119.1(14) . .
C6 C7 H7 120.5 . .
C2 C7 H7 120.5 . .
C13 C8 C9 117.6(13) . .
C13 C8 C5 118.9(12) . .
C9 C8 C5 123.4(13) . .
C8 C9 N1 128.6(14) . .
C8 C9 C10 120.5(12) . .
N1 C9 C10 110.6(13) . .
C10 C10 C9 107.9(8) 11 .
C10 C10 C11 132.3(8) 11 .
C9 C10 C11 119.7(11) . .
C12 C11 C10 118.0(13) . .
C12 C11 H11 121.0 . .
C10 C11 H11 121.0 . .
C13 C12 C11 120.5(13) . .
C13 C12 C14 120.9(14) . .
C11 C12 C14 118.6(14) . .
C12 C13 C8 123.3(13) . .
C12 C13 H13 118.3 . .
C8 C13 H13 118.3 . .
C15 C14 C19 121.4(13) . .
C15 C14 C12 118.6(16) . .
C19 C14 C12 119.7(15) . .
C14 C15 C16 117.1(15) . .
C14 C15 H15 121.5 . .
C16 C15 H15 121.5 . .
C17 C16 C15 121.6(14) . .
C17 C16 H16 119.2 . .
C15 C16 H16 119.2 . .
C18 C17 C16 118.2(14) . .
C18 C17 C20 118.0(15) . .
C16 C17 C20 122.8(15) . .
C19 C18 C17 120.0(14) . .
C19 C18 H18 120.0 . .
C17 C18 H18 120.0 . .
C18 C19 C14 120.6(14) . .
C18 C19 H19 119.7 . .
C14 C19 H19 119.7 . .
O3 C20 O4 124.8(16) . .
O3 C20 C17 122.1(17) . .
O4 C20 C17 112.9(17) . .
C9 N1 C9 102.9(18) 11 .
C9 N1 H1 128.6 11 .
C9 N1 H1 128.6 . .
Zr01 O5 Zr01 114.0(7) . 3_556
Zr01 O5 Zr02 108.8(5) . .
Zr01 O5 Zr02 108.8(5) 3_556 .
Zr03 O7 Zr03 114.9(8) . 3_556
Zr03 O7 Zr02 111.3(5) . .
Zr03 O7 Zr02 111.3(5) 3_556 .
C1 O1 Zr02 135.9(9) . .
C1 O2 Zr01 129.8(13) . 3_556
C20 O3 Zr02 135.5(10) . 13_556
C20 O4 Zr03 130.1(15) . 15
Zr03 O6 Zr02 107.6(5) . .
Zr03 O6 Zr01 110.9(4) . .
Zr02 O6 Zr01 108.1(5) . .
O5 Zr01 O5 66.0(7) 10_556 .
O5 Zr01 O6 72.2(5) 10_556 10_556
O5 Zr01 O6 108.1(6) . 10_556
O5 Zr01 O6 108.0(6) 10_556 .
O5 Zr01 O6 72.2(5) . .
O6 Zr01 O6 68.8(5) 10_556 .
O5 Zr01 O11 86.4(6) 10_556 .
O5 Zr01 O11 86.4(6) . .
O6 Zr01 O11 145.4(2) 10_556 .
O6 Zr01 O11 145.4(2) . .
O5 Zr01 O10 146.9(3) 10_556 .
O5 Zr01 O10 146.9(3) . .
O6 Zr01 O10 88.2(5) 10_556 .
O6 Zr01 O10 88.2(5) . .
O11 Zr01 O10 96.3(6) . .
O5 Zr01 O2 77.3(5) 10_556 3_556
O5 Zr01 O2 138.7(5) . 3_556
O6 Zr01 O2 76.3(3) 10_556 3_556
O6 Zr01 O2 140.4(4) . 3_556
O11 Zr01 O2 72.5(3) . 3_556
O10 Zr01 O2 72.3(4) . 3_556
O5 Zr01 O2 138.7(5) 10_556 12
O5 Zr01 O2 77.3(5) . 12
O6 Zr01 O2 140.4(4) 10_556 12
O6 Zr01 O2 76.3(3) . 12
O11 Zr01 O2 72.5(3) . 12
O10 Zr01 O2 72.3(4) . 12
O2 Zr01 O2 126.1(6) 3_556 12
O5 Zr01 Zr02 36.3(4) 10_556 10_556
O5 Zr01 Zr02 87.1(4) . 10_556
O6 Zr01 Zr02 35.9(3) 10_556 10_556
O6 Zr01 Zr02 88.4(3) . 10_556
O11 Zr01 Zr02 118.0(3) . 10_556
O10 Zr01 Zr02 119.5(2) . 10_556
O2 Zr01 Zr02 73.1(3) 3_556 10_556
O2 Zr01 Zr02 160.8(3) 12 10_556
O5 Zr01 Zr02 87.1(4) 10_556 .
O5 Zr01 Zr02 36.3(4) . .
O6 Zr01 Zr02 88.4(3) 10_556 .
O6 Zr01 Zr02 35.9(3) . .
O11 Zr01 Zr02 118.0(3) . .
O10 Zr01 Zr02 119.5(2) . .
O2 Zr01 Zr02 160.8(3) 3_556 .
O2 Zr01 Zr02 73.1(3) 12 .
Zr02 Zr01 Zr02 87.65(8) 10_556 .
O5 Zr01 Zr01 33.0(3) 10_556 3_556
O5 Zr01 Zr01 33.0(3) . 3_556
O6 Zr01 Zr01 90.5(4) 10_556 3_556
O6 Zr01 Zr01 90.5(4) . 3_556
O11 Zr01 Zr01 85.3(5) . 3_556
O10 Zr01 Zr01 178.4(4) . 3_556
O2 Zr01 Zr01 108.3(4) 3_556 3_556
O2 Zr01 Zr01 108.3(4) 12 3_556
Zr02 Zr01 Zr01 59.53(5) 10_556 3_556
Zr02 Zr01 Zr01 59.53(5) . 3_556
O5 Zr01 Zr03 89.5(4) 10_556 .
O5 Zr01 Zr03 89.5(4) . .
O6 Zr01 Zr03 34.4(2) 10_556 .
O6 Zr01 Zr03 34.4(2) . .
O11 Zr01 Zr03 175.2(5) . .
O10 Zr01 Zr03 88.5(4) . .
O2 Zr01 Zr03 109.1(2) 3_556 .
O2 Zr01 Zr03 109.1(2) 12 .
Zr02 Zr01 Zr03 59.04(6) 10_556 .
Zr02 Zr01 Zr03 59.04(6) . .
Zr01 Zr01 Zr03 89.87(8) 3_556 .
O7 Zr02 O6 70.2(3) . .
O7 Zr02 O6 70.2(3) . 12
O6 Zr02 O6 112.4(6) . 12
O7 Zr02 O5 106.6(6) . .
O6 Zr02 O5 70.9(3) . .
O6 Zr02 O5 70.9(3) 12 .
O7 Zr02 O1 142.8(3) . 12
O6 Zr02 O1 77.3(4) . 12
O6 Zr02 O1 141.6(4) 12 12
O5 Zr02 O1 78.4(4) . 12
O7 Zr02 O1 142.8(4) . .
O6 Zr02 O1 141.6(4) . .
O6 Zr02 O1 77.3(4) 12 .
O5 Zr02 O1 78.4(4) . .
O1 Zr02 O1 74.2(7) 12 .
O7 Zr02 O3 80.1(4) . 13_556
O6 Zr02 O3 141.6(4) . 13_556
O6 Zr02 O3 78.0(5) 12 13_556
O5 Zr02 O3 143.1(4) . 13_556
O1 Zr02 O3 118.4(4) 12 13_556
O1 Zr02 O3 75.8(4) . 13_556
O7 Zr02 O3 80.1(4) . 8_456
O6 Zr02 O3 78.0(5) . 8_456
O6 Zr02 O3 141.6(4) 12 8_456
O5 Zr02 O3 143.1(4) . 8_456
O1 Zr02 O3 75.8(4) 12 8_456
O1 Zr02 O3 118.4(4) . 8_456
O3 Zr02 O3 73.3(8) 13_556 8_456
O7 Zr02 Zr03 34.2(2) . .
O6 Zr02 Zr03 36.1(3) . .
O6 Zr02 Zr03 92.1(3) 12 .
O5 Zr02 Zr03 90.4(4) . .
O1 Zr02 Zr03 111.0(3) 12 .
O1 Zr02 Zr03 166.5(3) . .
O3 Zr02 Zr03 110.4(3) 13_556 .
O3 Zr02 Zr03 75.0(3) 8_456 .
O7 Zr02 Zr03 34.2(2) . 3_556
O6 Zr02 Zr03 92.1(3) . 3_556
O6 Zr02 Zr03 36.1(3) 12 3_556
O5 Zr02 Zr03 90.4(4) . 3_556
O1 Zr02 Zr03 166.5(3) 12 3_556
O1 Zr02 Zr03 111.0(3) . 3_556
O3 Zr02 Zr03 75.0(3) 13_556 3_556
O3 Zr02 Zr03 110.4(3) 8_456 3_556
Zr03 Zr02 Zr03 61.13(11) . 3_556
O7 Zr02 Zr01 88.8(4) . .
O6 Zr02 Zr01 36.0(3) . .
O6 Zr02 Zr01 91.9(3) 12 .
O5 Zr02 Zr01 34.9(2) . .
O1 Zr02 Zr01 74.6(3) 12 .
O1 Zr02 Zr01 110.3(3) . .
O3 Zr02 Zr01 167.0(3) 13_556 .
O3 Zr02 Zr01 111.6(4) 8_456 .
Zr03 Zr02 Zr01 61.21(5) . .
Zr03 Zr02 Zr01 91.95(6) 3_556 .
O7 Zr02 Zr01 88.8(4) . 3_556
O6 Zr02 Zr01 91.9(3) . 3_556
O6 Zr02 Zr01 36.0(3) 12 3_556
O5 Zr02 Zr01 34.9(2) . 3_556
O1 Zr02 Zr01 110.3(3) 12 3_556
O1 Zr02 Zr01 74.6(3) . 3_556
O3 Zr02 Zr01 111.6(4) 13_556 3_556
O3 Zr02 Zr01 167.0(3) 8_456 3_556
Zr03 Zr02 Zr01 91.95(6) . 3_556
Zr03 Zr02 Zr01 61.21(5) 3_556 3_556
Zr01 Zr02 Zr01 60.93(10) . 3_556
O7 Zr03 O7 64.9(8) . 10_556
O7 Zr03 O6 70.8(5) . .
O7 Zr03 O6 106.4(6) 10_556 .
O7 Zr03 O6 106.4(6) . 10_556
O7 Zr03 O6 70.8(5) 10_556 10_556
O6 Zr03 O6 69.4(5) . 10_556
O7 Zr03 O9 147.4(4) . .
O7 Zr03 O9 147.4(4) 10_556 .
O6 Zr03 O9 89.4(5) . .
O6 Zr03 O9 89.4(5) 10_556 .
O7 Zr03 O8 87.9(7) . .
O7 Zr03 O8 87.9(7) 10_556 .
O6 Zr03 O8 145.1(3) . .
O6 Zr03 O8 145.1(3) 10_556 .
O9 Zr03 O8 95.1(8) . .
O7 Zr03 O4 79.0(6) . 8_456
O7 Zr03 O4 139.9(6) 10_556 8_456
O6 Zr03 O4 75.5(4) . 8_456
O6 Zr03 O4 139.8(5) 10_556 8_456
O9 Zr03 O4 71.0(5) . 8_456
O8 Zr03 O4 73.4(4) . 8_456
O7 Zr03 O4 139.9(6) . 15_454
O7 Zr03 O4 79.0(6) 10_556 15_454
O6 Zr03 O4 139.8(5) . 15_454
O6 Zr03 O4 75.5(4) 10_556 15_454
O9 Zr03 O4 71.0(5) . 15_454
O8 Zr03 O4 73.4(4) . 15_454
O4 Zr03 O4 126.0(7) 8_456 15_454
O7 Zr03 Zr02 85.7(4) . 10_556
O7 Zr03 Zr02 34.5(4) 10_556 10_556
O6 Zr03 Zr02 89.3(3) . 10_556
O6 Zr03 Zr02 36.3(3) 10_556 10_556
O9 Zr03 Zr02 120.6(3) . 10_556
O8 Zr03 Zr02 117.1(4) . 10_556
O4 Zr03 Zr02 161.2(4) 8_456 10_556
O4 Zr03 Zr02 72.8(3) 15_454 10_556
O7 Zr03 Zr02 34.5(4) . .
O7 Zr03 Zr02 85.7(4) 10_556 .
O6 Zr03 Zr02 36.3(3) . .
O6 Zr03 Zr02 89.3(3) 10_556 .
O9 Zr03 Zr02 120.6(3) . .
O8 Zr03 Zr02 117.1(4) . .
O4 Zr03 Zr02 72.8(3) 8_456 .
O4 Zr03 Zr02 161.2(4) 15_454 .
Zr02 Zr03 Zr02 88.45(8) 10_556 .
O7 Zr03 Zr03 32.6(4) . 3_556
O7 Zr03 Zr03 32.6(4) 10_556 3_556
O6 Zr03 Zr03 90.7(4) . 3_556
O6 Zr03 Zr03 90.7(4) 10_556 3_556
O9 Zr03 Zr03 179.9(4) . 3_556
O8 Zr03 Zr03 84.7(6) . 3_556
O4 Zr03 Zr03 108.9(4) 8_456 3_556
O4 Zr03 Zr03 108.9(4) 15_454 3_556
Zr02 Zr03 Zr03 59.44(5) 10_556 3_556
Zr02 Zr03 Zr03 59.44(5) . 3_556
O7 Zr03 Zr01 87.7(4) . .
O7 Zr03 Zr01 87.7(4) 10_556 .
O6 Zr03 Zr01 34.7(2) . .
O6 Zr03 Zr01 34.7(2) 10_556 .
O9 Zr03 Zr01 90.0(5) . .
O8 Zr03 Zr01 174.9(6) . .
O4 Zr03 Zr01 108.5(3) 8_456 .
O4 Zr03 Zr01 108.5(3) 15_454 .
Zr02 Zr03 Zr01 59.75(6) 10_556 .
Zr02 Zr03 Zr01 59.75(6) . .
Zr03 Zr03 Zr01 90.13(8) 3_556 .

loop_
_geom_bond_atom_site_label_1
_geom_bond_atom_site_label_2
_geom_bond_distance
_geom_bond_site_symmetry_2
C1 O2 1.278(17) .
C1 O1 1.27(2) .
C1 C2 1.504(19) .
C2 C3 1.394(16) .
C2 C7 1.408(15) .
C3 C4 1.406(15) .
C3 H3 0.9500 .
C4 C5 1.452(15) .
C4 H4 0.9500 .
C5 C6 1.393(16) .
C5 C8 1.499(19) .
C6 C7 1.374(15) .
C6 H6 0.9500 .
C7 H7 0.9500 .
C8 C13 1.392(15) .
C8 C9 1.395(14) .
C9 N1 1.406(17) .
C9 C10 1.418(15) .
C10 C10 1.33(2) 11
C10 C11 1.440(16) .
C11 C12 1.383(15) .
C11 H11 0.9500 .
C12 C13 1.377(15) .
C12 C14 1.509(19) .
C13 H13 0.9500 .
C14 C15 1.387(16) .
C14 C19 1.383(16) .
C15 C16 1.421(15) .
C15 H15 0.9500 .
C16 C17 1.413(17) .
C16 H16 0.9500 .
C17 C18 1.401(16) .
C17 C20 1.48(2) .
C18 C19 1.390(15) .
C18 H18 0.9500 .
C19 H19 0.9500 .
C20 O3 1.23(2) .
C20 O4 1.32(2) .
N1 C9 1.406(17) 11
N1 H1 0.8800 .
O5 Zr01 2.123(8) .
O5 Zr01 2.123(8) 3_556
O5 Zr02 2.196(13) .
O9 Zr03 2.15(2) .
O7 Zr03 2.103(9) .
O7 Zr03 2.103(9) 3_556
O7 Zr02 2.120(15) .
O8 Zr03 2.211(14) .
O1 Zr02 2.149(11) .
O2 Zr01 2.318(10) 3_556
O3 Zr02 2.144(11) 13_556
O4 Zr03 2.281(11) 15
O11 Zr01 2.234(13) .
O6 Zr03 2.154(9) .
O6 Zr02 2.166(12) .
O6 Zr01 2.171(9) .
O10 Zr01 2.25(2) .
Zr01 O5 2.123(8) 10_556
Zr01 O6 2.171(9) 10_556
Zr01 O2 2.318(10) 3_556
Zr01 O2 2.318(10) 12
Zr01 Zr02 3.511(3) 10_556
Zr01 Zr02 3.511(3) .
Zr01 Zr01 3.560(7) 3_556
Zr01 Zr03 3.562(3) .
Zr02 O6 2.166(12) 12
Zr02 O1 2.149(11) 12
Zr02 O3 2.144(11) 13_556
Zr02 O3 2.144(11) 8_456
Zr02 Zr03 3.485(3) .
Zr02 Zr03 3.486(3) 3_556
Zr02 Zr01 3.511(3) 3_556
Zr03 O7 2.103(9) 10_556
Zr03 O6 2.154(9) 10_556
Zr03 O4 2.281(11) 8_456
Zr03 O4 2.281(11) 15_454
Zr03 Zr02 3.485(3) 10_556
Zr03 Zr03 3.545(7) 3_556
